data_1568806
loop_
_publ_author_name
'Yang, Eric S.'
'Combey, Emma'
'Goicoechea, Jose M.'

_publ_section_title
;
 Putting cyaphide in its place: determining the donor/acceptor properties
 of the \kC-cyaphido ligand
;
_journal_issue 17
_journal_name_full 'Chemical Science'
_journal_page_first 4627
_journal_page_last 4632
_journal_paper_doi 10.1039/D3SC01126G
_journal_volume 14
_journal_year 2023
_chemical_formula_moiety 'C39 H51 Co N3 Na O'
_chemical_formula_sum 'C39 H51 Co N3 Na O'
_chemical_formula_weight 659.74
_chemical_name_systematic
;
 Na(THF)[(NDipp)2(CMe)(CCH2)(C5H3N)]Co(CCH)
;
_space_group_crystal_system monoclinic
_space_group_IT_number 14
_space_group_name_Hall '-P 2ybc'
_space_group_name_H-M_alt 'P 1 21/c 1'
_atom_sites_solution_hydrogens mixed
_audit_creation_method SHELXL-2018/1
_audit_update_record
;
2023-02-17 deposited with the CCDC.	2023-04-06 downloaded from the CCDC.
;
_cell_angle_alpha 90
_cell_angle_beta 99.7630(10)
_cell_angle_gamma 90
_cell_formula_units_Z 4
_cell_length_a 11.78850(10)
_cell_length_b 16.6101(2)
_cell_length_c 18.5455(2)
_cell_measurement_reflns_used 34359
_cell_measurement_temperature 150(2)
_cell_measurement_theta_max 76.3280
_cell_measurement_theta_min 4.6040
_cell_volume 3578.77(7)
_computing_cell_refinement 'CrysAlisPro 1.171.41.117a (Rigaku OD, 2021)'
_computing_data_collection 'CrysAlisPro 1.171.41.117a (Rigaku OD, 2021)'
_computing_data_reduction 'CrysAlisPro 1.171.41.117a (Rigaku OD, 2021)'
_computing_structure_refinement 'SHELXL-2018/1 (Sheldrick, 2018)'
_computing_structure_solution 'SHELXS-97 (Sheldrick, 1990)'
_diffrn_ambient_temperature 150(2)
_diffrn_detector 'CCD plate'
_diffrn_detector_area_resol_mean 10.5035
_diffrn_detector_type Atlas
_diffrn_measured_fraction_theta_full 1.000
_diffrn_measured_fraction_theta_max 0.995
_diffrn_measurement_device 'four-circle diffractometer'
_diffrn_measurement_device_type 'SuperNova, Dual, Cu at home/near, Atlas'
_diffrn_measurement_method '\w scans'
_diffrn_radiation_type CuK\a
_diffrn_radiation_wavelength 1.54184
_diffrn_reflns_av_R_equivalents 0.0465
_diffrn_reflns_av_unetI/netI 0.0189
_diffrn_reflns_Laue_measured_fraction_full 1.000
_diffrn_reflns_Laue_measured_fraction_max 0.995
_diffrn_reflns_limit_h_max 14
_diffrn_reflns_limit_h_min -14
_diffrn_reflns_limit_k_max 19
_diffrn_reflns_limit_k_min -20
_diffrn_reflns_limit_l_max 23
_diffrn_reflns_limit_l_min -23
_diffrn_reflns_number 78701
_diffrn_reflns_point_group_measured_fraction_full 1.000
_diffrn_reflns_point_group_measured_fraction_max 0.995
_diffrn_reflns_theta_full 67.684
_diffrn_reflns_theta_max 76.342
_diffrn_reflns_theta_min 3.596
_diffrn_source 'micro-focus sealed X-ray tube'
_diffrn_source_type 'SuperNova (Cu) X-ray Source'
_exptl_absorpt_coefficient_mu 4.125
_exptl_absorpt_correction_T_max 1.00000
_exptl_absorpt_correction_T_min 0.90966
_exptl_absorpt_correction_type multi-scan
_exptl_absorpt_process_details
;
CrysAlisPro 1.171.41.117a (Rigaku Oxford Diffraction, 2021)
Empirical absorption correction using spherical harmonics,
implemented in SCALE3 ABSPACK scaling algorithm.
;
_exptl_crystal_colour black
_exptl_crystal_density_diffrn 1.224
_exptl_crystal_description block
_exptl_crystal_F_000 1408
_exptl_crystal_size_max 0.220
_exptl_crystal_size_mid 0.200
_exptl_crystal_size_min 0.180
_refine_diff_density_max 0.280
_refine_diff_density_min -0.218
_refine_diff_density_rms 0.039
_refine_ls_extinction_method none
_refine_ls_goodness_of_fit_ref 1.037
_refine_ls_hydrogen_treatment mixed
_refine_ls_matrix_type full
_refine_ls_number_parameters 418
_refine_ls_number_reflns 7475
_refine_ls_number_restraints 0
_refine_ls_restrained_S_all 1.037
_refine_ls_R_factor_all 0.0340
_refine_ls_R_factor_gt 0.0301
_refine_ls_shift/su_max 0.002
_refine_ls_shift/su_mean 0.000
_refine_ls_structure_factor_coef Fsqd
_refine_ls_weighting_details 'w=1/[\s^2^(Fo^2^)+(0.0456P)^2^+1.0611P] where P=(Fo^2^+2Fc^2^)/3'
_refine_ls_weighting_scheme calc
_refine_ls_wR_factor_gt 0.0806
_refine_ls_wR_factor_ref 0.0831
_reflns_Friedel_coverage 0.000
_reflns_number_gt 6882
_reflns_number_total 7475
_reflns_threshold_expression 'I > 2\s(I)'
_cod_data_source_file d3sc01126g3.cif
_cod_data_source_block EC010
_cod_depositor_comments 'Adding full bibliography for 1568803--1568814.cif.'
_cod_original_sg_symbol_H-M 'P 21/c'
_cod_database_code 1568806
_shelx_shelxl_version_number 2018/1
_shelx_space_group_comment
;
The symmetry employed for this shelxl refinement is uniquely defined
by the following loop, which should always be used as a source of
symmetry information in preference to the above space-group names.
They are only intended as comments.
;
_shelx_estimated_absorpt_t_min 0.464
_shelx_estimated_absorpt_t_max 0.524

loop_
_space_group_symop_operation_xyz
'x, y, z'
'-x, y+1/2, -z+1/2'
'-x, -y, -z'
'x, -y-1/2, z-1/2'

loop_
_atom_site_label
_atom_site_type_symbol
_atom_site_fract_x
_atom_site_fract_y
_atom_site_fract_z
_atom_site_U_iso_or_equiv
_atom_site_adp_type
_atom_site_occupancy
_atom_site_site_symmetry_order
_atom_site_calc_flag
_atom_site_refinement_flags_posn
_atom_site_refinement_flags_adp
_atom_site_refinement_flags_occupancy
_atom_site_disorder_assembly
_atom_site_disorder_group
Co1 Co 0.88588(2) 0.01653(2) 0.19915(2) 0.01961(7) Uani 1 1 d . . . . .
Na1 Na 1.13393(5) 0.18689(4) 0.23660(3) 0.03188(13) Uani 1 1 d . . . . .
N1 N 1.03097(10) -0.02410(7) 0.18938(6) 0.0222(2) Uani 1 1 d . . . . .
N2 N 0.72891(10) 0.02805(7) 0.20163(6) 0.0223(2) Uani 1 1 d . . . . .
N3 N 0.84083(10) -0.08701(7) 0.17314(6) 0.0216(2) Uani 1 1 d . . . . .
C1 C 0.91902(12) 0.12680(9) 0.21941(8) 0.0269(3) Uani 1 1 d . . . . .
C2 C 0.92004(13) 0.19920(10) 0.22780(10) 0.0340(3) Uani 1 1 d . . . . .
C3 C 1.03479(12) -0.10351(8) 0.16683(7) 0.0232(3) Uani 1 1 d . . . . .
C4 C 0.91976(12) -0.14005(8) 0.15623(7) 0.0229(3) Uani 1 1 d . . . . .
C5 C 0.88600(13) -0.21673(8) 0.13118(8) 0.0271(3) Uani 1 1 d . . . . .
H5 H 0.940578 -0.253999 0.118597 0.033 Uiso 1 1 calc R U . . .
C6 C 0.76962(13) -0.23778(8) 0.12491(8) 0.0295(3) Uani 1 1 d . . . . .
H6 H 0.745208 -0.289923 0.107829 0.035 Uiso 1 1 calc R U . . .
C7 C 0.68950(13) -0.18368(9) 0.14326(8) 0.0279(3) Uani 1 1 d . . . . .
H7 H 0.611052 -0.198751 0.139973 0.034 Uiso 1 1 calc R U . . .
C8 C 0.72667(12) -0.10596(8) 0.16687(7) 0.0232(3) Uani 1 1 d . . . . .
C9 C 0.66192(12) -0.03830(8) 0.18464(7) 0.0240(3) Uani 1 1 d . . . . .
C10 C 1.13131(13) -0.14449(9) 0.15447(9) 0.0315(3) Uani 1 1 d . . . . .
H10A H 1.203879 -0.118143 0.161384 0.038 Uiso 1 1 calc R U . . .
H10B H 1.125286 -0.199082 0.139024 0.038 Uiso 1 1 calc R U . . .
C11 C 0.53736(13) -0.04097(10) 0.18434(9) 0.0332(3) Uani 1 1 d . . . . .
H11A H 0.508307 -0.095036 0.170413 0.050 Uiso 1 1 calc R U . . .
H11B H 0.521877 -0.028048 0.233312 0.050 Uiso 1 1 calc R U . . .
H11C H 0.498764 -0.001624 0.149110 0.050 Uiso 1 1 calc R U . . .
C12 C 1.13813(11) 0.01708(8) 0.20267(8) 0.0224(3) Uani 1 1 d . . . . .
C13 C 1.17996(12) 0.05618(8) 0.14500(7) 0.0246(3) Uani 1 1 d . . . . .
C14 C 1.28177(12) 0.10060(9) 0.16071(8) 0.0289(3) Uani 1 1 d . . . . .
H14 H 1.309873 0.127679 0.122198 0.035 Uiso 1 1 calc R U . . .
C15 C 1.34284(12) 0.10597(9) 0.23164(9) 0.0315(3) Uani 1 1 d . . . . .
H15 H 1.411048 0.137377 0.241663 0.038 Uiso 1 1 calc R U . . .
C16 C 1.30300(12) 0.06493(9) 0.28764(8) 0.0301(3) Uani 1 1 d . . . . .
H16 H 1.345261 0.067923 0.335967 0.036 Uiso 1 1 calc R U . . .
C17 C 1.20226(12) 0.01942(8) 0.27435(8) 0.0261(3) Uani 1 1 d . . . . .
C18 C 1.11495(12) 0.05145(9) 0.06723(8) 0.0276(3) Uani 1 1 d . . . . .
H18 H 1.058290 0.006341 0.065072 0.033 Uiso 1 1 calc R U . . .
C19 C 1.19526(16) 0.03244(12) 0.01293(9) 0.0409(4) Uani 1 1 d . . . . .
H19A H 1.243090 0.079591 0.007559 0.061 Uiso 1 1 calc R U . . .
H19B H 1.149467 0.018690 -0.034647 0.061 Uiso 1 1 calc R U . . .
H19C H 1.244734 -0.013172 0.031031 0.061 Uiso 1 1 calc R U . . .
C20 C 1.04734(15) 0.12865(11) 0.04612(9) 0.0386(4) Uani 1 1 d . . . . .
H20A H 0.992939 0.137577 0.079841 0.058 Uiso 1 1 calc R U . . .
H20B H 1.004964 0.123748 -0.003928 0.058 Uiso 1 1 calc R U . . .
H20C H 1.100685 0.174237 0.048884 0.058 Uiso 1 1 calc R U . . .
C21 C 1.16237(14) -0.02698(9) 0.33580(8) 0.0329(3) Uani 1 1 d . . . . .
H21 H 1.096275 -0.061501 0.313285 0.040 Uiso 1 1 calc R U . . .
C22 C 1.2550(2) -0.08262(15) 0.37493(13) 0.0685(7) Uani 1 1 d . . . . .
H22A H 1.282460 -0.117850 0.339155 0.103 Uiso 1 1 calc R U . . .
H22B H 1.223001 -0.115451 0.410555 0.103 Uiso 1 1 calc R U . . .
H22C H 1.319286 -0.050495 0.400352 0.103 Uiso 1 1 calc R U . . .
C23 C 1.1186(2) 0.02878(12) 0.38929(11) 0.0546(5) Uani 1 1 d . . . . .
H23A H 1.181575 0.063254 0.412842 0.082 Uiso 1 1 calc R U . . .
H23B H 1.089152 -0.003107 0.426577 0.082 Uiso 1 1 calc R U . . .
H23C H 1.056565 0.062359 0.363134 0.082 Uiso 1 1 calc R U . . .
C24 C 0.67334(11) 0.10244(8) 0.21448(8) 0.0229(3) Uani 1 1 d . . . . .
C25 C 0.63063(12) 0.15192(8) 0.15438(8) 0.0256(3) Uani 1 1 d . . . . .
C26 C 0.58520(12) 0.22676(9) 0.16807(8) 0.0300(3) Uani 1 1 d . . . . .
H26 H 0.555055 0.260553 0.128052 0.036 Uiso 1 1 calc R U . . .
C27 C 0.58303(13) 0.25299(9) 0.23882(9) 0.0325(3) Uani 1 1 d . . . . .
H27 H 0.552625 0.304490 0.247085 0.039 Uiso 1 1 calc R U . . .
C28 C 0.62549(12) 0.20358(9) 0.29731(8) 0.0306(3) Uani 1 1 d . . . . .
H28 H 0.623881 0.221668 0.345721 0.037 Uiso 1 1 calc R U . . .
C29 C 0.67062(12) 0.12769(9) 0.28648(8) 0.0261(3) Uani 1 1 d . . . . .
C30 C 0.63802(14) 0.12803(9) 0.07617(8) 0.0322(3) Uani 1 1 d . . . . .
H30 H 0.677147 0.074480 0.077780 0.039 Uiso 1 1 calc R U . . .
C31 C 0.71090(17) 0.18817(12) 0.04151(10) 0.0477(4) Uani 1 1 d . . . . .
H31A H 0.670928 0.240072 0.035059 0.071 Uiso 1 1 calc R U . . .
H31B H 0.723032 0.167863 -0.006212 0.071 Uiso 1 1 calc R U . . .
H31C H 0.785462 0.195137 0.073457 0.071 Uiso 1 1 calc R U . . .
C32 C 0.52002(18) 0.11925(15) 0.02907(10) 0.0538(5) Uani 1 1 d . . . . .
H32A H 0.475746 0.078319 0.050361 0.081 Uiso 1 1 calc R U . . .
H32B H 0.528830 0.102880 -0.020445 0.081 Uiso 1 1 calc R U . . .
H32C H 0.479367 0.170883 0.026916 0.081 Uiso 1 1 calc R U . . .
C33 C 0.71854(13) 0.07612(10) 0.35221(8) 0.0316(3) Uani 1 1 d . . . . .
H33 H 0.751915 0.026392 0.333744 0.038 Uiso 1 1 calc R U . . .
C34 C 0.81515(15) 0.11968(12) 0.40280(9) 0.0423(4) Uani 1 1 d . . . . .
H34A H 0.873713 0.137431 0.374565 0.063 Uiso 1 1 calc R U . . .
H34B H 0.850138 0.082951 0.441647 0.063 Uiso 1 1 calc R U . . .
H34C H 0.783521 0.166562 0.424620 0.063 Uiso 1 1 calc R U . . .
C35 C 0.62349(17) 0.05007(13) 0.39433(10) 0.0491(4) Uani 1 1 d . . . . .
H35A H 0.586928 0.097887 0.411223 0.074 Uiso 1 1 calc R U . . .
H35B H 0.657029 0.017367 0.436585 0.074 Uiso 1 1 calc R U . . .
H35C H 0.565757 0.018321 0.362121 0.074 Uiso 1 1 calc R U . . .
O1S O 1.17525(10) 0.29541(7) 0.17197(6) 0.0382(3) Uani 1 1 d . . . . .
C1S C 1.28148(16) 0.32009(11) 0.15152(10) 0.0432(4) Uani 1 1 d . . . . .
H1S1 H 1.340963 0.277865 0.163471 0.052 Uiso 1 1 calc R U . . .
H1S2 H 1.309771 0.370515 0.176847 0.052 Uiso 1 1 calc R U . . .
C2S C 1.2525(2) 0.33296(13) 0.07010(11) 0.0570(5) Uani 1 1 d . . . . .
H2S1 H 1.256056 0.281813 0.043158 0.068 Uiso 1 1 calc R U . . .
H2S2 H 1.305164 0.372523 0.053276 0.068 Uiso 1 1 calc R U . . .
C3S C 1.1297(2) 0.36524(15) 0.06040(12) 0.0631(6) Uani 1 1 d . . . . .
H3S1 H 1.128187 0.423886 0.050762 0.076 Uiso 1 1 calc R U . . .
H3S2 H 1.079998 0.337811 0.019332 0.076 Uiso 1 1 calc R U . . .
C4S C 1.09006(18) 0.34706(12) 0.13257(11) 0.0498(4) Uani 1 1 d . . . . .
H4S1 H 1.083689 0.397344 0.160262 0.060 Uiso 1 1 calc R U . . .
H4S2 H 1.014083 0.320081 0.123842 0.060 Uiso 1 1 calc R U . . .
H1 H 0.908(2) 0.2526(16) 0.2353(13) 0.061(7) Uiso 1 1 d . . . . .

loop_
_atom_site_aniso_label
_atom_site_aniso_U_11
_atom_site_aniso_U_22
_atom_site_aniso_U_33
_atom_site_aniso_U_23
_atom_site_aniso_U_13
_atom_site_aniso_U_12
Co1 0.01815(11) 0.01782(11) 0.02361(11) -0.00222(8) 0.00564(8) -0.00013(8)
Na1 0.0281(3) 0.0298(3) 0.0387(3) -0.0013(2) 0.0083(2) 0.0011(2)
N1 0.0209(5) 0.0207(5) 0.0257(5) -0.0013(4) 0.0062(4) 0.0011(4)
N2 0.0211(5) 0.0207(5) 0.0256(5) -0.0009(4) 0.0056(4) 0.0001(4)
N3 0.0230(5) 0.0205(5) 0.0215(5) 0.0009(4) 0.0048(4) 0.0006(4)
C1 0.0198(6) 0.0291(7) 0.0326(7) -0.0052(6) 0.0067(5) -0.0017(5)
C2 0.0286(7) 0.0255(8) 0.0489(9) -0.0096(6) 0.0089(6) -0.0016(6)
C3 0.0255(6) 0.0206(6) 0.0242(6) 0.0010(5) 0.0060(5) 0.0013(5)
C4 0.0271(7) 0.0205(6) 0.0217(6) 0.0016(5) 0.0057(5) 0.0028(5)
C5 0.0320(7) 0.0205(6) 0.0289(7) -0.0006(5) 0.0056(6) 0.0022(5)
C6 0.0358(8) 0.0195(6) 0.0319(7) -0.0019(5) 0.0023(6) -0.0035(6)
C7 0.0274(7) 0.0248(7) 0.0309(7) 0.0001(6) 0.0029(5) -0.0041(5)
C8 0.0238(6) 0.0229(6) 0.0230(6) 0.0020(5) 0.0045(5) -0.0018(5)
C9 0.0227(6) 0.0239(6) 0.0257(6) 0.0008(5) 0.0051(5) -0.0017(5)
C10 0.0317(7) 0.0241(7) 0.0401(8) -0.0012(6) 0.0099(6) 0.0019(6)
C11 0.0268(7) 0.0297(7) 0.0436(8) 0.0000(6) 0.0080(6) -0.0040(6)
C12 0.0191(6) 0.0208(6) 0.0280(7) -0.0027(5) 0.0063(5) 0.0028(5)
C13 0.0229(6) 0.0247(6) 0.0271(6) -0.0035(5) 0.0071(5) 0.0012(5)
C14 0.0242(7) 0.0300(7) 0.0349(7) -0.0027(6) 0.0116(6) -0.0013(5)
C15 0.0199(6) 0.0332(7) 0.0413(8) -0.0074(6) 0.0044(6) -0.0012(6)
C16 0.0236(7) 0.0323(7) 0.0325(7) -0.0045(6) -0.0011(5) 0.0047(6)
C17 0.0254(7) 0.0241(7) 0.0287(7) -0.0016(5) 0.0041(5) 0.0051(5)
C18 0.0283(7) 0.0300(7) 0.0254(6) -0.0021(6) 0.0069(5) -0.0045(6)
C19 0.0426(9) 0.0535(10) 0.0283(8) -0.0045(7) 0.0111(7) 0.0066(8)
C20 0.0401(9) 0.0426(9) 0.0313(8) -0.0025(7) 0.0004(6) 0.0064(7)
C21 0.0393(8) 0.0308(7) 0.0274(7) 0.0023(6) 0.0018(6) -0.0005(6)
C22 0.0835(17) 0.0637(14) 0.0614(13) 0.0309(11) 0.0209(12) 0.0340(13)
C23 0.0796(15) 0.0462(10) 0.0462(10) 0.0063(8) 0.0336(10) 0.0091(10)
C24 0.0168(6) 0.0223(6) 0.0303(7) -0.0023(5) 0.0064(5) -0.0009(5)
C25 0.0224(6) 0.0245(7) 0.0309(7) -0.0007(5) 0.0071(5) 0.0010(5)
C26 0.0271(7) 0.0254(7) 0.0379(8) 0.0031(6) 0.0072(6) 0.0043(5)
C27 0.0297(7) 0.0248(7) 0.0446(9) -0.0061(6) 0.0105(6) 0.0045(6)
C28 0.0282(7) 0.0317(7) 0.0332(7) -0.0092(6) 0.0085(6) 0.0004(6)
C29 0.0216(6) 0.0271(7) 0.0303(7) -0.0028(5) 0.0060(5) -0.0010(5)
C30 0.0387(8) 0.0314(7) 0.0278(7) 0.0017(6) 0.0094(6) 0.0070(6)
C31 0.0531(11) 0.0547(11) 0.0396(9) 0.0037(8) 0.0206(8) -0.0029(9)
C32 0.0500(11) 0.0724(14) 0.0371(9) -0.0127(9) 0.0018(8) -0.0062(10)
C33 0.0345(8) 0.0336(8) 0.0272(7) -0.0013(6) 0.0065(6) 0.0033(6)
C34 0.0417(9) 0.0492(10) 0.0330(8) 0.0004(7) -0.0022(7) -0.0004(8)
C35 0.0482(10) 0.0573(11) 0.0435(10) 0.0129(9) 0.0130(8) -0.0025(9)
O1S 0.0385(6) 0.0372(6) 0.0401(6) 0.0050(5) 0.0096(5) 0.0031(5)
C1S 0.0431(9) 0.0371(9) 0.0516(10) -0.0014(8) 0.0146(8) -0.0042(7)
C2S 0.0773(15) 0.0525(11) 0.0472(11) -0.0059(9) 0.0275(10) -0.0144(11)
C3S 0.0844(16) 0.0567(12) 0.0456(11) 0.0130(10) 0.0037(11) 0.0021(12)
C4S 0.0508(11) 0.0473(10) 0.0507(10) 0.0088(8) 0.0066(8) 0.0131(9)

loop_
_atom_type_symbol
_atom_type_description
_atom_type_scat_dispersion_real
_atom_type_scat_dispersion_imag
_atom_type_scat_source
C C 0.0181 0.0091 'International Tables Vol C Tables 4.2.6.8 and 6.1.1.4'
H H 0.0000 0.0000 'International Tables Vol C Tables 4.2.6.8 and 6.1.1.4'
N N 0.0311 0.0180 'International Tables Vol C Tables 4.2.6.8 and 6.1.1.4'
Co Co -2.3653 3.6143 'International Tables Vol C Tables 4.2.6.8 and 6.1.1.4'
Na Na 0.1353 0.1239 'International Tables Vol C Tables 4.2.6.8 and 6.1.1.4'
O O 0.0492 0.0322 'International Tables Vol C Tables 4.2.6.8 and 6.1.1.4'

loop_
_geom_angle_atom_site_label_1
_geom_angle_atom_site_label_2
_geom_angle_atom_site_label_3
_geom_angle
_geom_angle_site_symmetry_1
_geom_angle_site_symmetry_3
_geom_angle_publ_flag
N3 Co1 N2 81.91(5) . . ?
N3 Co1 N1 82.28(5) . . ?
N2 Co1 N1 164.19(5) . . ?
N3 Co1 C1 174.24(6) . . ?
N2 Co1 C1 93.89(5) . . ?
N1 Co1 C1 101.89(5) . . ?
O1S Na1 C2 101.83(5) . . ?
O1S Na1 C1 121.03(5) . . ?
C2 Na1 C1 26.67(5) . . ?
O1S Na1 C14 86.19(5) . . ?
C2 Na1 C14 135.31(5) . . ?
C1 Na1 C14 113.75(5) . . ?
O1S Na1 C15 95.44(5) . . ?
C2 Na1 C15 155.60(5) . . ?
C1 Na1 C15 128.98(5) . . ?
C14 Na1 C15 28.60(4) . . ?
O1S Na1 C13 102.14(5) . . ?
C2 Na1 C13 108.22(5) . . ?
C1 Na1 C13 85.29(4) . . ?
C14 Na1 C13 28.47(4) . . ?
C15 Na1 C13 50.61(4) . . ?
O1S Na1 C16 122.28(5) . . ?
C2 Na1 C16 135.18(5) . . ?
C1 Na1 C16 111.24(5) . . ?
C14 Na1 C16 49.78(4) . . ?
C15 Na1 C16 28.14(5) . . ?
C13 Na1 C16 58.19(4) . . ?
O1S Na1 C12 130.43(5) . . ?
C2 Na1 C12 96.86(5) . . ?
C1 Na1 C12 70.31(4) . . ?
C14 Na1 C12 50.13(4) . . ?
C15 Na1 C12 58.73(4) . . ?
C13 Na1 C12 28.35(4) . . ?
C16 Na1 C12 49.50(4) . . ?
O1S Na1 C6 92.17(5) . 2_755 ?
C2 Na1 C6 105.10(5) . 2_755 ?
C1 Na1 C6 118.89(5) . 2_755 ?
C14 Na1 C6 118.59(5) . 2_755 ?
C15 Na1 C6 91.21(5) . 2_755 ?
C13 Na1 C6 139.86(5) . 2_755 ?
C16 Na1 C6 82.39(4) . 2_755 ?
C12 Na1 C6 126.37(4) . 2_755 ?
O1S Na1 C17 143.41(5) . . ?
C2 Na1 C17 108.89(5) . . ?
C1 Na1 C17 83.80(5) . . ?
C14 Na1 C17 58.00(4) . . ?
C15 Na1 C17 49.69(4) . . ?
C13 Na1 C17 49.75(4) . . ?
C16 Na1 C17 27.62(4) . . ?
C12 Na1 C17 28.01(4) . . ?
C6 Na1 C17 98.40(4) 2_755 . ?
O1S Na1 C5 93.56(5) . 2_755 ?
C2 Na1 C5 77.90(5) . 2_755 ?
C1 Na1 C5 95.34(4) . 2_755 ?
C14 Na1 C5 146.14(5) . 2_755 ?
C15 Na1 C5 118.38(5) . 2_755 ?
C13 Na1 C5 161.31(5) . 2_755 ?
C16 Na1 C5 104.73(4) . 2_755 ?
C12 Na1 C5 135.38(4) . 2_755 ?
C6 Na1 C5 27.55(4) 2_755 2_755 ?
C17 Na1 C5 111.67(4) . 2_755 ?
C3 N1 C12 115.90(11) . . ?
C3 N1 Co1 116.62(9) . . ?
C12 N1 Co1 127.48(9) . . ?
C9 N2 C24 118.13(11) . . ?
C9 N2 Co1 116.71(9) . . ?
C24 N2 Co1 124.98(9) . . ?
C4 N3 C8 122.32(12) . . ?
C4 N3 Co1 119.28(9) . . ?
C8 N3 Co1 118.26(9) . . ?
C2 C1 Co1 168.62(13) . . ?
C2 C1 Na1 68.18(10) . . ?
Co1 C1 Na1 122.66(6) . . ?
C1 C2 Na1 85.15(10) . . ?
C1 C2 H1 170.3(15) . . ?
Na1 C2 H1 104.3(15) . . ?
C10 C3 N1 126.15(13) . . ?
C10 C3 C4 122.92(13) . . ?
N1 C3 C4 110.92(11) . . ?
N3 C4 C5 120.23(13) . . ?
N3 C4 C3 110.78(11) . . ?
C5 C4 C3 128.97(12) . . ?
C4 C5 C6 118.48(13) . . ?
C4 C5 Na1 106.02(9) . 2_745 ?
C6 C5 Na1 73.78(8) . 2_745 ?
C4 C5 H5 120.8 . . ?
C6 C5 H5 120.8 . . ?
Na1 C5 H5 90.2 2_745 . ?
C7 C6 C5 121.05(13) . . ?
C7 C6 Na1 104.03(10) . 2_745 ?
C5 C6 Na1 78.67(8) . 2_745 ?
C7 C6 H6 119.5 . . ?
C5 C6 H6 119.5 . . ?
Na1 C6 H6 87.3 2_745 . ?
C6 C7 C8 118.75(13) . . ?
C6 C7 H7 120.6 . . ?
C8 C7 H7 120.6 . . ?
N3 C8 C7 119.14(12) . . ?
N3 C8 C9 110.85(12) . . ?
C7 C8 C9 129.98(13) . . ?
N2 C9 C8 112.25(12) . . ?
N2 C9 C11 124.47(13) . . ?
C8 C9 C11 123.28(13) . . ?
C3 C10 H10A 120.0 . . ?
C3 C10 H10B 120.0 . . ?
H10A C10 H10B 120.0 . . ?
C9 C11 H11A 109.5 . . ?
C9 C11 H11B 109.5 . . ?
H11A C11 H11B 109.5 . . ?
C9 C11 H11C 109.5 . . ?
H11A C11 H11C 109.5 . . ?
H11B C11 H11C 109.5 . . ?
C13 C12 C17 120.03(12) . . ?
C13 C12 N1 120.34(12) . . ?
C17 C12 N1 119.62(12) . . ?
C13 C12 Na1 74.75(8) . . ?
C17 C12 Na1 78.16(8) . . ?
N1 C12 Na1 117.37(8) . . ?
C14 C13 C12 118.93(13) . . ?
C14 C13 C18 120.24(13) . . ?
C12 C13 C18 120.83(12) . . ?
C14 C13 Na1 73.64(8) . . ?
C12 C13 Na1 76.90(8) . . ?
C18 C13 Na1 119.17(9) . . ?
C15 C14 C13 121.31(14) . . ?
C15 C14 Na1 76.07(8) . . ?
C13 C14 Na1 77.88(8) . . ?
C15 C14 H14 119.3 . . ?
C13 C14 H14 119.3 . . ?
Na1 C14 H14 117.4 . . ?
C16 C15 C14 119.28(13) . . ?
C16 C15 Na1 78.57(9) . . ?
C14 C15 Na1 75.33(8) . . ?
C16 C15 H15 120.4 . . ?
C14 C15 H15 120.4 . . ?
Na1 C15 H15 116.5 . . ?
C15 C16 C17 121.32(14) . . ?
C15 C16 Na1 73.29(9) . . ?
C17 C16 Na1 78.60(8) . . ?
C15 C16 H16 119.3 . . ?
C17 C16 H16 119.3 . . ?
Na1 C16 H16 119.7 . . ?
C16 C17 C12 119.00(13) . . ?
C16 C17 C21 120.43(13) . . ?
C12 C17 C21 120.56(13) . . ?
C16 C17 Na1 73.78(8) . . ?
C12 C17 Na1 73.84(8) . . ?
C21 C17 Na1 123.48(9) . . ?
C13 C18 C20 111.00(12) . . ?
C13 C18 C19 111.60(12) . . ?
C20 C18 C19 111.09(13) . . ?
C13 C18 H18 107.7 . . ?
C20 C18 H18 107.7 . . ?
C19 C18 H18 107.7 . . ?
C18 C19 H19A 109.5 . . ?
C18 C19 H19B 109.5 . . ?
H19A C19 H19B 109.5 . . ?
C18 C19 H19C 109.5 . . ?
H19A C19 H19C 109.5 . . ?
H19B C19 H19C 109.5 . . ?
C18 C20 H20A 109.5 . . ?
C18 C20 H20B 109.5 . . ?
H20A C20 H20B 109.5 . . ?
C18 C20 H20C 109.5 . . ?
H20A C20 H20C 109.5 . . ?
H20B C20 H20C 109.5 . . ?
C23 C21 C17 111.49(13) . . ?
C23 C21 C22 110.95(16) . . ?
C17 C21 C22 112.31(15) . . ?
C23 C21 H21 107.3 . . ?
C17 C21 H21 107.3 . . ?
C22 C21 H21 107.3 . . ?
C21 C22 H22A 109.5 . . ?
C21 C22 H22B 109.5 . . ?
H22A C22 H22B 109.5 . . ?
C21 C22 H22C 109.5 . . ?
H22A C22 H22C 109.5 . . ?
H22B C22 H22C 109.5 . . ?
C21 C23 H23A 109.5 . . ?
C21 C23 H23B 109.5 . . ?
H23A C23 H23B 109.5 . . ?
C21 C23 H23C 109.5 . . ?
H23A C23 H23C 109.5 . . ?
H23B C23 H23C 109.5 . . ?
C29 C24 C25 121.03(13) . . ?
C29 C24 N2 119.91(12) . . ?
C25 C24 N2 118.86(12) . . ?
C26 C25 C24 118.26(13) . . ?
C26 C25 C30 119.51(13) . . ?
C24 C25 C30 122.16(12) . . ?
C27 C26 C25 121.45(14) . . ?
C27 C26 H26 119.3 . . ?
C25 C26 H26 119.3 . . ?
C28 C27 C26 119.54(13) . . ?
C28 C27 H27 120.2 . . ?
C26 C27 H27 120.2 . . ?
C27 C28 C29 121.24(13) . . ?
C27 C28 H28 119.4 . . ?
C29 C28 H28 119.4 . . ?
C28 C29 C24 118.48(13) . . ?
C28 C29 C33 119.54(13) . . ?
C24 C29 C33 121.95(13) . . ?
C32 C30 C25 112.25(13) . . ?
C32 C30 C31 110.25(15) . . ?
C25 C30 C31 110.97(14) . . ?
C32 C30 H30 107.7 . . ?
C25 C30 H30 107.7 . . ?
C31 C30 H30 107.7 . . ?
C30 C31 H31A 109.5 . . ?
C30 C31 H31B 109.5 . . ?
H31A C31 H31B 109.5 . . ?
C30 C31 H31C 109.5 . . ?
H31A C31 H31C 109.5 . . ?
H31B C31 H31C 109.5 . . ?
C30 C32 H32A 109.5 . . ?
C30 C32 H32B 109.5 . . ?
H32A C32 H32B 109.5 . . ?
C30 C32 H32C 109.5 . . ?
H32A C32 H32C 109.5 . . ?
H32B C32 H32C 109.5 . . ?
C29 C33 C34 111.26(13) . . ?
C29 C33 C35 111.34(13) . . ?
C34 C33 C35 110.70(14) . . ?
C29 C33 H33 107.8 . . ?
C34 C33 H33 107.8 . . ?
C35 C33 H33 107.8 . . ?
C33 C34 H34A 109.5 . . ?
C33 C34 H34B 109.5 . . ?
H34A C34 H34B 109.5 . . ?
C33 C34 H34C 109.5 . . ?
H34A C34 H34C 109.5 . . ?
H34B C34 H34C 109.5 . . ?
C33 C35 H35A 109.5 . . ?
C33 C35 H35B 109.5 . . ?
H35A C35 H35B 109.5 . . ?
C33 C35 H35C 109.5 . . ?
H35A C35 H35C 109.5 . . ?
H35B C35 H35C 109.5 . . ?
C4S O1S C1S 105.33(14) . . ?
C4S O1S Na1 123.71(11) . . ?
C1S O1S Na1 130.26(10) . . ?
O1S C1S C2S 104.30(15) . . ?
O1S C1S H1S1 110.9 . . ?
C2S C1S H1S1 110.9 . . ?
O1S C1S H1S2 110.9 . . ?
C2S C1S H1S2 110.9 . . ?
H1S1 C1S H1S2 108.9 . . ?
C1S C2S C3S 102.56(16) . . ?
C1S C2S H2S1 111.3 . . ?
C3S C2S H2S1 111.3 . . ?
C1S C2S H2S2 111.3 . . ?
C3S C2S H2S2 111.3 . . ?
H2S1 C2S H2S2 109.2 . . ?
C4S C3S C2S 104.70(16) . . ?
C4S C3S H3S1 110.8 . . ?
C2S C3S H3S1 110.8 . . ?
C4S C3S H3S2 110.8 . . ?
C2S C3S H3S2 110.8 . . ?
H3S1 C3S H3S2 108.9 . . ?
O1S C4S C3S 106.00(16) . . ?
O1S C4S H4S1 110.5 . . ?
C3S C4S H4S1 110.5 . . ?
O1S C4S H4S2 110.5 . . ?
C3S C4S H4S2 110.5 . . ?
H4S1 C4S H4S2 108.7 . . ?

loop_
_geom_bond_atom_site_label_1
_geom_bond_atom_site_label_2
_geom_bond_distance
_geom_bond_site_symmetry_2
_geom_bond_publ_flag
Co1 N3 1.8399(11) . ?
Co1 N2 1.8686(11) . ?
Co1 N1 1.8759(11) . ?
Co1 C1 1.8970(15) . ?
Na1 O1S 2.2630(13) . ?
Na1 C2 2.5074(16) . ?
Na1 C1 2.6913(15) . ?
Na1 C14 2.8114(15) . ?
Na1 C15 2.8207(16) . ?
Na1 C13 2.8647(15) . ?
Na1 C16 2.8866(16) . ?
Na1 C12 2.8921(14) . ?
Na1 C6 2.9093(16) 2_755 ?
Na1 C17 2.9470(15) . ?
Na1 C5 2.9709(15) 2_755 ?
N1 C3 1.3866(17) . ?
N1 C12 1.4209(17) . ?
N2 C9 1.3614(18) . ?
N2 C24 1.4372(17) . ?
N3 C4 1.3561(17) . ?
N3 C8 1.3678(17) . ?
C1 C2 1.212(2) . ?
C2 H1 0.91(3) . ?
C3 C10 1.378(2) . ?
C3 C4 1.4681(19) . ?
C4 C5 1.3907(19) . ?
C5 C6 1.401(2) . ?
C5 H5 0.9500 . ?
C6 C7 1.387(2) . ?
C6 H6 0.9500 . ?
C7 C8 1.4089(19) . ?
C7 H7 0.9500 . ?
C8 C9 1.4281(19) . ?
C9 C11 1.4680(19) . ?
C10 H10A 0.9500 . ?
C10 H10B 0.9500 . ?
C11 H11A 0.9800 . ?
C11 H11B 0.9800 . ?
C11 H11C 0.9800 . ?
C12 C13 1.4099(19) . ?
C12 C17 1.414(2) . ?
C13 C14 1.397(2) . ?
C13 C18 1.5163(19) . ?
C14 C15 1.391(2) . ?
C14 H14 0.9500 . ?
C15 C16 1.389(2) . ?
C15 H15 0.9500 . ?
C16 C17 1.394(2) . ?
C16 H16 0.9500 . ?
C17 C21 1.515(2) . ?
C18 C20 1.526(2) . ?
C18 C19 1.528(2) . ?
C18 H18 1.0000 . ?
C19 H19A 0.9800 . ?
C19 H19B 0.9800 . ?
C19 H19C 0.9800 . ?
C20 H20A 0.9800 . ?
C20 H20B 0.9800 . ?
C20 H20C 0.9800 . ?
C21 C23 1.511(2) . ?
C21 C22 1.518(3) . ?
C21 H21 1.0000 . ?
C22 H22A 0.9800 . ?
C22 H22B 0.9800 . ?
C22 H22C 0.9800 . ?
C23 H23A 0.9800 . ?
C23 H23B 0.9800 . ?
C23 H23C 0.9800 . ?
C24 C29 1.4052(19) . ?
C24 C25 1.408(2) . ?
C25 C26 1.394(2) . ?
C25 C30 1.520(2) . ?
C26 C27 1.387(2) . ?
C26 H26 0.9500 . ?
C27 C28 1.384(2) . ?
C27 H27 0.9500 . ?
C28 C29 1.396(2) . ?
C28 H28 0.9500 . ?
C29 C33 1.518(2) . ?
C30 C32 1.519(2) . ?
C30 C31 1.529(2) . ?
C30 H30 1.0000 . ?
C31 H31A 0.9800 . ?
C31 H31B 0.9800 . ?
C31 H31C 0.9800 . ?
C32 H32A 0.9800 . ?
C32 H32B 0.9800 . ?
C32 H32C 0.9800 . ?
C33 C34 1.529(2) . ?
C33 C35 1.533(2) . ?
C33 H33 1.0000 . ?
C34 H34A 0.9800 . ?
C34 H34B 0.9800 . ?
C34 H34C 0.9800 . ?
C35 H35A 0.9800 . ?
C35 H35B 0.9800 . ?
C35 H35C 0.9800 . ?
O1S C4S 1.425(2) . ?
O1S C1S 1.429(2) . ?
C1S C2S 1.506(3) . ?
C1S H1S1 0.9900 . ?
C1S H1S2 0.9900 . ?
C2S C3S 1.525(3) . ?
C2S H2S1 0.9900 . ?
C2S H2S2 0.9900 . ?
C3S C4S 1.521(3) . ?
C3S H3S1 0.9900 . ?
C3S H3S2 0.9900 . ?
C4S H4S1 0.9900 . ?
C4S H4S2 0.9900 . ?
